data_7249840
loop_
_publ_author_name
'Srivastava, Devyani'
'Kushwaha, Aparna'
'Chauhan, Ratna'
'Gosavi, Suresh W.'
'Kociok-K\"ohn, Gabriele'
'Kumar, Abhinav'

_publ_section_title
;
 Unravelling the Role of --OCH3 Positional Isomerism and Dihedral Angle in
 Ni(II)-dppe Dithiolates for Enhanced Heterogeneous Electrocatalytic
 Oxygen Evolution Reaction (OER)
;
_journal_name_full CrystEngComm
_journal_paper_doi 10.1039/D4CE01268B
_journal_year 2025
_chemical_formula_moiety 'C36 H31 N Ni O P2 S2, C H Cl3'
_chemical_formula_sum 'C37 H32 Cl3 N Ni O P2 S2'
_chemical_formula_weight 797.75
_space_group_crystal_system triclinic
_space_group_IT_number 2
_space_group_name_Hall '-P 1'
_space_group_name_H-M_alt 'P -1'
_atom_sites_solution_hydrogens geom
_atom_sites_solution_primary dual
_audit_creation_method SHELXL-2018/3
_audit_update_record
;
2023-02-03 deposited with the CCDC.	2025-01-27 downloaded from the CCDC.
;
_cell_angle_alpha 76.974(3)
_cell_angle_beta 89.738(2)
_cell_angle_gamma 81.370(3)
_cell_formula_units_Z 4
_cell_length_a 15.1870(4)
_cell_length_b 15.6264(6)
_cell_length_c 15.9554(5)
_cell_measurement_reflns_used 12024
_cell_measurement_temperature 150(2)
_cell_measurement_theta_max 72.6830
_cell_measurement_theta_min 4.1690
_cell_volume 3645.6(2)
_computing_cell_refinement 'CrysAlisPro 1.171.42.56a (Rigaku OD, 2022)'
_computing_data_collection 'CrysAlisPro 1.171.42.56a (Rigaku OD, 2022)'
_computing_data_reduction 'CrysAlisPro 1.171.42.56a (Rigaku OD, 2022)'
_computing_molecular_graphics 'ORTEP3 for Windows - Farrugia, L. J. J. Appl. Crystallogr. 1997, 30, 565'
_computing_publication_material
;
 'WinGX publication routines, Farrugia, 
 L. J., J. Appl. Crystallogr., 1999, 32, 837-838
;
_computing_structure_refinement
;
 SHELXL-2018/3 (Sheldrick, 2018)
 Sheldrick GM (2008) Acta Crystallogr A64:112--122 and 
 C. B. H\"ubschle, G. M. Sheldrick and B. Dittrich
 ShelXle: a Qt graphical user interface for SHELXL
 J. Appl. Cryst., 44, (2011) 1281-1284.
;
_computing_structure_solution
; 
 SHELXT
 Sheldrick, G. M. (2008). Acta Cryst. A64, 112-122.
;
_diffrn_ambient_environment N~2~
_diffrn_ambient_temperature 150.01(10)
_diffrn_detector 'CCD plate'
_diffrn_detector_area_resol_mean 8.1150
_diffrn_detector_type EosS2
_diffrn_measured_fraction_theta_full 0.990
_diffrn_measured_fraction_theta_max 0.965
_diffrn_measurement_device 'four-circle diffractometer'
_diffrn_measurement_device_type 'SuperNova, Dual, Cu at home/near, EosS2'
_diffrn_measurement_method '\w scans'
_diffrn_radiation_monochromator mirror
_diffrn_radiation_probe x-ray
_diffrn_radiation_type 'Cu K\a'
_diffrn_radiation_wavelength 1.54184
_diffrn_reflns_av_R_equivalents 0.0341
_diffrn_reflns_av_unetI/netI 0.0527
_diffrn_reflns_Laue_measured_fraction_full 0.990
_diffrn_reflns_Laue_measured_fraction_max 0.965
_diffrn_reflns_limit_h_max 18
_diffrn_reflns_limit_h_min -18
_diffrn_reflns_limit_k_max 17
_diffrn_reflns_limit_k_min -19
_diffrn_reflns_limit_l_max 13
_diffrn_reflns_limit_l_min -19
_diffrn_reflns_number 26634
_diffrn_reflns_point_group_measured_fraction_full 0.990
_diffrn_reflns_point_group_measured_fraction_max 0.965
_diffrn_reflns_theta_full 67.684
_diffrn_reflns_theta_max 73.054
_diffrn_reflns_theta_min 3.595
_diffrn_source 'micro-focus sealed X-ray tube'
_diffrn_source_type 'SuperNova (Cu) X-ray Source'
_exptl_absorpt_coefficient_mu 4.938
_exptl_absorpt_correction_T_max 1.00000
_exptl_absorpt_correction_T_min 0.50970
_exptl_absorpt_correction_type multi-scan
_exptl_absorpt_process_details
;
CrysAlisPro 1.171.42.49 (Rigaku Oxford Diffraction, 2022)
Empirical absorption correction using spherical harmonics,
implemented in SCALE3 ABSPACK scaling algorithm.
;
_exptl_crystal_colour orange
_exptl_crystal_density_diffrn 1.453
_exptl_crystal_description needle
_exptl_crystal_F_000 1640
_exptl_crystal_recrystallization_method 'Re-crystallisation from solvent: CHCl3'
_exptl_crystal_size_max 0.255
_exptl_crystal_size_mid 0.056
_exptl_crystal_size_min 0.036
_refine_diff_density_max 0.976
_refine_diff_density_min -0.883
_refine_diff_density_rms 0.084
_refine_ls_extinction_method none
_refine_ls_goodness_of_fit_ref 1.053
_refine_ls_hydrogen_treatment constr
_refine_ls_matrix_type full
_refine_ls_number_parameters 923
_refine_ls_number_reflns 14071
_refine_ls_number_restraints 24
_refine_ls_restrained_S_all 1.055
_refine_ls_R_factor_all 0.0677
_refine_ls_R_factor_gt 0.0547
_refine_ls_shift/su_max 0.000
_refine_ls_shift/su_mean 0.000
_refine_ls_structure_factor_coef Fsqd
_refine_ls_weighting_details 'w=1/[\s^2^(Fo^2^)+(0.0669P)^2^+4.4815P] where P=(Fo^2^+2Fc^2^)/3'
_refine_ls_weighting_scheme calc
_refine_ls_wR_factor_gt 0.1387
_refine_ls_wR_factor_ref 0.1474
_reflns_Friedel_coverage 0.000
_reflns_number_gt 11465
_reflns_number_total 14071
_reflns_threshold_expression 'I > 2\s(I)'
_cod_data_source_file d4ce01268b2.cif
_cod_data_source_block Ni-L1
_cod_database_code 7249840
_shelx_shelxl_version_number 2018/3
_shelx_space_group_comment
;
The symmetry employed for this shelxl refinement is uniquely defined
by the following loop, which should always be used as a source of
symmetry information in preference to the above space-group names.
They are only intended as comments.
;
_shelx_estimated_absorpt_t_min 0.366
_shelx_estimated_absorpt_t_max 0.842
_oxdiff_exptl_absorpt_empirical_full_min 0.599
_oxdiff_exptl_absorpt_empirical_full_max 1.707
_oxdiff_exptl_absorpt_empirical_details
;
Empirical correction (ABSPACK) includes:
- Absorption correction using spherical harmonics
- Frame scaling
;

loop_
_space_group_symop_operation_xyz
'x, y, z'
'-x, -y, -z'

loop_
_atom_site_label
_atom_site_type_symbol
_atom_site_fract_x
_atom_site_fract_y
_atom_site_fract_z
_atom_site_U_iso_or_equiv
_atom_site_adp_type
_atom_site_occupancy
_atom_site_site_symmetry_order
_atom_site_calc_flag
_atom_site_refinement_flags_posn
_atom_site_refinement_flags_adp
_atom_site_refinement_flags_occupancy
_atom_site_disorder_assembly
_atom_site_disorder_group
Ni1 Ni 0.81347(4) 0.37693(4) 0.34618(3) 0.02133(13) Uani 1 1 d . . . . .
P1 P 0.78514(6) 0.51965(6) 0.29309(5) 0.02289(17) Uani 1 1 d . . . . .
P2 P 0.83397(5) 0.36372(6) 0.21518(5) 0.02101(17) Uani 1 1 d . . . . .
S1 S 0.77938(6) 0.37268(5) 0.48134(5) 0.02763(18) Uani 1 1 d . . . . .
S2 S 0.85804(5) 0.23640(6) 0.40509(5) 0.02718(18) Uani 1 1 d . . . . .
N1 N 0.7405(3) 0.2487(2) 0.7066(2) 0.0485(10) Uani 1 1 d . . . . .
O1 O 0.7257(2) 0.0588(2) 0.6390(2) 0.0502(8) Uani 1 1 d . . . . .
C1 C 0.8408(2) 0.4737(2) 0.1453(2) 0.0260(7) Uani 1 1 d . . . . .
H1A H 0.900651 0.490053 0.150665 0.031 Uiso 1 1 calc R U . . .
H1B H 0.828943 0.473580 0.084358 0.031 Uiso 1 1 calc R U . . .
C2 C 0.7698(2) 0.5390(2) 0.1760(2) 0.0260(7) Uani 1 1 d . . . . .
H2A H 0.709498 0.528901 0.161188 0.031 Uiso 1 1 calc R U . . .
H2B H 0.776602 0.600877 0.148169 0.031 Uiso 1 1 calc R U . . .
C3 C 0.6894(2) 0.5892(3) 0.3257(2) 0.0288(7) Uani 1 1 d . . . . .
C4 C 0.6238(3) 0.5470(3) 0.3723(2) 0.0376(9) Uani 1 1 d . . . . .
H4 H 0.630730 0.483998 0.388915 0.045 Uiso 1 1 calc R U . . .
C5 C 0.5478(3) 0.5988(4) 0.3939(3) 0.0464(11) Uani 1 1 d . . . . .
H5 H 0.502779 0.570657 0.425544 0.056 Uiso 1 1 calc R U . . .
C6 C 0.5373(3) 0.6899(4) 0.3701(3) 0.0481(11) Uani 1 1 d . . . . .
H6 H 0.485239 0.724374 0.385253 0.058 Uiso 1 1 calc R U . . .
C7 C 0.6023(3) 0.7314(3) 0.3241(3) 0.0457(10) Uani 1 1 d . . . . .
H7 H 0.595218 0.794445 0.307904 0.055 Uiso 1 1 calc R U . . .
C8 C 0.6781(3) 0.6812(3) 0.3014(2) 0.0362(8) Uani 1 1 d . . . . .
H8 H 0.722346 0.709896 0.269077 0.043 Uiso 1 1 calc R U . . .
C9 C 0.8852(2) 0.5674(2) 0.3063(2) 0.0238(6) Uani 1 1 d . . . . .
C10 C 0.9035(2) 0.6464(2) 0.2531(2) 0.0300(7) Uani 1 1 d . . . . .
H10 H 0.862779 0.677907 0.207658 0.036 Uiso 1 1 calc R U . . .
C11 C 0.9815(3) 0.6790(3) 0.2666(2) 0.0342(8) Uani 1 1 d . . . . .
H11 H 0.993574 0.733056 0.230657 0.041 Uiso 1 1 calc R U . . .
C12 C 1.0415(2) 0.6328(3) 0.3323(3) 0.0347(8) Uani 1 1 d . . . . .
H12 H 1.094383 0.655510 0.341643 0.042 Uiso 1 1 calc R U . . .
C13 C 1.0245(2) 0.5538(3) 0.3842(2) 0.0325(8) Uani 1 1 d . . . . .
H13 H 1.066239 0.521922 0.428683 0.039 Uiso 1 1 calc R U . . .
C14 C 0.9469(2) 0.5208(2) 0.3718(2) 0.0277(7) Uani 1 1 d . . . . .
H14 H 0.935593 0.466513 0.407749 0.033 Uiso 1 1 calc R U . . .
C15 C 0.9279(2) 0.2891(2) 0.1878(2) 0.0247(7) Uani 1 1 d . . . . .
C16 C 1.0115(2) 0.3165(3) 0.1784(2) 0.0307(8) Uani 1 1 d . . . . .
H16 H 1.018840 0.373475 0.186452 0.037 Uiso 1 1 calc R U . . .
C17 C 1.0837(2) 0.2607(3) 0.1572(2) 0.0349(8) Uani 1 1 d . . . . .
H17 H 1.140286 0.279928 0.149968 0.042 Uiso 1 1 calc R U . . .
C18 C 1.0738(3) 0.1777(3) 0.1468(3) 0.0383(9) Uani 1 1 d . . . . .
H18 H 1.123552 0.139842 0.132084 0.046 Uiso 1 1 calc R U . . .
C19 C 0.9920(3) 0.1492(3) 0.1575(3) 0.0439(10) Uani 1 1 d . . . . .
H19 H 0.985482 0.091609 0.150585 0.053 Uiso 1 1 calc R U . . .
C20 C 0.9185(2) 0.2053(3) 0.1785(3) 0.0363(8) Uani 1 1 d . . . . .
H20 H 0.862173 0.185630 0.186260 0.044 Uiso 1 1 calc R U . . .
C21 C 0.7355(2) 0.3321(2) 0.1733(2) 0.0236(6) Uani 1 1 d . . . . .
C22 C 0.7270(2) 0.3316(3) 0.0872(2) 0.0298(7) Uani 1 1 d . . . . .
H22 H 0.774001 0.345539 0.049445 0.036 Uiso 1 1 calc R U . . .
C23 C 0.6499(2) 0.3106(3) 0.0559(2) 0.0317(8) Uani 1 1 d . . . . .
H23 H 0.644028 0.310209 -0.003247 0.038 Uiso 1 1 calc R U . . .
C24 C 0.5812(2) 0.2903(2) 0.1109(2) 0.0312(8) Uani 1 1 d . . . . .
H24 H 0.528112 0.276563 0.089368 0.037 Uiso 1 1 calc R U . . .
C25 C 0.5902(2) 0.2899(3) 0.1965(3) 0.0363(9) Uani 1 1 d . . . . .
H25 H 0.543303 0.275519 0.234216 0.044 Uiso 1 1 calc R U . . .
C26 C 0.6672(2) 0.3105(3) 0.2281(2) 0.0301(8) Uani 1 1 d . . . . .
H26 H 0.673261 0.309726 0.287503 0.036 Uiso 1 1 calc R U . . .
C27 C 0.8193(2) 0.2582(2) 0.5024(2) 0.0212(6) Uani 1 1 d . . . . .
C28 C 0.8174(2) 0.1987(2) 0.5781(2) 0.0221(6) Uani 1 1 d . . . . .
C29 C 0.7742(3) 0.2276(2) 0.6486(2) 0.0294(7) Uani 1 1 d . . . . .
C30 C 0.8612(3) 0.1041(2) 0.5954(2) 0.0302(8) Uani 1 1 d . . . . .
C31 C 0.9523(3) 0.0828(4) 0.5833(3) 0.0546(13) Uani 1 1 d . . . . .
H31 H 0.986805 0.128552 0.561971 0.066 Uiso 1 1 calc R U . . .
C32 C 0.9925(5) -0.0066(5) 0.6029(4) 0.084(2) Uani 1 1 d . . . . .
H32 H 1.054691 -0.021066 0.596116 0.101 Uiso 1 1 calc R U . . .
C33 C 0.9437(6) -0.0720(4) 0.6314(4) 0.084(2) Uani 1 1 d . . . . .
H33 H 0.971781 -0.132200 0.642992 0.100 Uiso 1 1 calc R U . . .
C34 C 0.8551(5) -0.0534(3) 0.6436(3) 0.0712(19) Uani 1 1 d . . . . .
H34 H 0.821352 -0.100091 0.663737 0.085 Uiso 1 1 calc R U . . .
C35 C 0.8141(3) 0.0346(3) 0.6266(3) 0.0412(10) Uani 1 1 d . . . . .
C36 C 0.6736(5) -0.0101(4) 0.6711(4) 0.082(2) Uani 1 1 d . . . . .
H36A H 0.612825 0.016603 0.680548 0.123 Uiso 1 1 calc R U . . .
H36B H 0.700353 -0.046954 0.725616 0.123 Uiso 1 1 calc R U . . .
H36C H 0.672018 -0.046995 0.629143 0.123 Uiso 1 1 calc R U . . .
Ni2 Ni 0.31948(4) 0.36463(4) 0.21048(3) 0.01995(13) Uani 1 1 d . . . . .
P3 P 0.29081(5) 0.50739(5) 0.20040(5) 0.02071(16) Uani 1 1 d . . . . .
P4 P 0.33729(5) 0.35293(6) 0.34711(5) 0.02142(17) Uani 1 1 d . . . . .
S3 S 0.28859(6) 0.35715(5) 0.07747(5) 0.02344(17) Uani 1 1 d . . . . .
S4 S 0.36683(5) 0.22364(5) 0.21654(5) 0.02414(17) Uani 1 1 d . . . . .
N2 N 0.2600(3) 0.2218(2) -0.0896(2) 0.0509(10) Uani 1 1 d . . . . .
O2 O 0.2527(2) 0.02806(19) 0.1030(2) 0.0473(7) Uani 1 1 d . . . . .
C41 C 0.3443(2) 0.4630(2) 0.3682(2) 0.0261(7) Uani 1 1 d . . . . .
H41A H 0.331903 0.463298 0.429113 0.031 Uiso 1 1 calc R U . . .
H41B H 0.404236 0.479231 0.355374 0.031 Uiso 1 1 calc R U . . .
C42 C 0.2738(2) 0.5274(2) 0.3086(2) 0.0238(6) Uani 1 1 d . . . . .
H42A H 0.280155 0.589539 0.308824 0.029 Uiso 1 1 calc R U . . .
H42B H 0.213419 0.517193 0.327827 0.029 Uiso 1 1 calc R U . . .
C43 C 0.1964(2) 0.5771(2) 0.1373(2) 0.0248(7) Uani 1 1 d . . . . .
C44 C 0.1316(2) 0.5368(3) 0.1065(2) 0.0302(7) Uani 1 1 d . . . . .
H44 H 0.138609 0.473885 0.115799 0.036 Uiso 1 1 calc R U . . .
C45 C 0.0563(2) 0.5890(3) 0.0621(2) 0.0359(8) Uani 1 1 d . . . . .
H45 H 0.011807 0.561380 0.041555 0.043 Uiso 1 1 calc R U . . .
C46 C 0.0459(3) 0.6803(3) 0.0476(2) 0.0366(9) Uani 1 1 d . . . . .
H46 H -0.005280 0.715569 0.016773 0.044 Uiso 1 1 calc R U . . .
C47 C 0.1102(3) 0.7206(3) 0.0781(2) 0.0365(8) Uani 1 1 d . . . . .
H47 H 0.103065 0.783532 0.067969 0.044 Uiso 1 1 calc R U . . .
C48 C 0.1850(2) 0.6698(2) 0.1232(2) 0.0300(7) Uani 1 1 d . . . . .
H48 H 0.228584 0.697866 0.144612 0.036 Uiso 1 1 calc R U . . .
C49 C 0.3905(2) 0.5556(2) 0.1650(2) 0.0216(6) Uani 1 1 d . . . . .
C50 C 0.4078(2) 0.6352(2) 0.1837(2) 0.0273(7) Uani 1 1 d . . . . .
H50 H 0.367705 0.665036 0.217368 0.033 Uiso 1 1 calc R U . . .
C51 C 0.4830(2) 0.6702(2) 0.1531(2) 0.0300(7) Uani 1 1 d . . . . .
H51 H 0.493762 0.724719 0.164813 0.036 Uiso 1 1 calc R U . . .
C52 C 0.5431(2) 0.6263(2) 0.1054(2) 0.0288(7) Uani 1 1 d . . . . .
H52 H 0.594251 0.651207 0.083800 0.035 Uiso 1 1 calc R U . . .
C53 C 0.5284(2) 0.5460(2) 0.0892(2) 0.0293(7) Uani 1 1 d . . . . .
H53 H 0.570321 0.515076 0.057834 0.035 Uiso 1 1 calc R U . . .
C54 C 0.4523(2) 0.5107(2) 0.1189(2) 0.0259(7) Uani 1 1 d . . . . .
H54 H 0.442371 0.455735 0.107643 0.031 Uiso 1 1 calc R U . . .
C55 C 0.4295(2) 0.2774(2) 0.4065(2) 0.0282(7) Uani 1 1 d . . . . .
C56 C 0.5128(2) 0.3040(3) 0.4062(2) 0.0370(9) Uani 1 1 d . . . . .
H56 H 0.520423 0.362216 0.376304 0.044 Uiso 1 1 calc R U . . .
C57 C 0.5848(3) 0.2460(4) 0.4492(3) 0.0465(11) Uani 1 1 d . . . . .
H57 H 0.641755 0.264307 0.448168 0.056 Uiso 1 1 calc R U . . .
C58 C 0.5745(3) 0.1627(4) 0.4930(4) 0.0586(13) Uani 1 1 d . . . . .
H58 H 0.623921 0.123585 0.523155 0.070 Uiso 1 1 calc R U . . .
C59 C 0.4919(4) 0.1351(3) 0.4937(5) 0.0730(18) Uani 1 1 d . . . . .
H59 H 0.484800 0.077026 0.524149 0.088 Uiso 1 1 calc R U . . .
C60 C 0.4191(3) 0.1928(3) 0.4496(3) 0.0505(12) Uani 1 1 d . . . . .
H60 H 0.362592 0.173736 0.449381 0.061 Uiso 1 1 calc R U . . .
C61 C 0.2370(2) 0.3245(2) 0.4019(2) 0.0219(6) Uani 1 1 d . . . . .
C62 C 0.1649(2) 0.3134(3) 0.3545(2) 0.0313(8) Uani 1 1 d . . . . .
H62 H 0.170225 0.315603 0.294745 0.038 Uiso 1 1 calc R U . . .
C63 C 0.0854(3) 0.2993(3) 0.3938(3) 0.0369(9) Uani 1 1 d . . . . .
H63 H 0.036112 0.292278 0.360843 0.044 Uiso 1 1 calc R U . . .
C64 C 0.0773(2) 0.2953(3) 0.4804(3) 0.0332(8) Uani 1 1 d . . . . .
H64 H 0.022496 0.285928 0.507152 0.040 Uiso 1 1 calc R U . . .
C65 C 0.1493(3) 0.3050(3) 0.5284(2) 0.0350(8) Uani 1 1 d . . . . .
H65 H 0.143933 0.301347 0.588414 0.042 Uiso 1 1 calc R U . . .
C66 C 0.2292(2) 0.3201(3) 0.4895(2) 0.0306(7) Uani 1 1 d . . . . .
H66 H 0.278283 0.327292 0.522557 0.037 Uiso 1 1 calc R U . . .
C67 C 0.3307(2) 0.2424(2) 0.1098(2) 0.0223(6) Uani 1 1 d . . . . .
C68 C 0.3344(2) 0.1812(2) 0.0617(2) 0.0263(7) Uani 1 1 d . . . . .
C69 C 0.2931(3) 0.2047(2) -0.0219(2) 0.0345(8) Uani 1 1 d . . . . .
C70 C 0.3854(3) 0.0896(2) 0.0889(2) 0.0332(8) Uani 1 1 d . . . . .
C71 C 0.4785(3) 0.0782(3) 0.0937(4) 0.0597(14) Uani 1 1 d . . . . .
H71 H 0.507625 0.129128 0.081738 0.072 Uiso 1 1 calc R U . . .
C72 C 0.5292(4) -0.0051(4) 0.1152(5) 0.080(2) Uani 1 1 d . . . . .
H72 H 0.592425 -0.011195 0.116387 0.096 Uiso 1 1 calc R U . . .
C73 C 0.4882(4) -0.0782(3) 0.1346(5) 0.0768(19) Uani 1 1 d . . . . .
H73 H 0.522987 -0.135554 0.149965 0.092 Uiso 1 1 calc R U . . .
C74 C 0.3954(4) -0.0701(3) 0.1322(4) 0.0628(15) Uani 1 1 d . . . . .
H74 H 0.367313 -0.121636 0.146585 0.075 Uiso 1 1 calc R U . . .
C75 C 0.3443(3) 0.0135(3) 0.1088(3) 0.0401(9) Uani 1 1 d . . . . .
C76 C 0.2087(4) -0.0469(3) 0.1357(4) 0.0600(13) Uani 1 1 d . . . . .
H76A H 0.144265 -0.027407 0.134788 0.090 Uiso 1 1 calc R U . . .
H76B H 0.229906 -0.074489 0.194982 0.090 Uiso 1 1 calc R U . . .
H76C H 0.221918 -0.090286 0.099812 0.090 Uiso 1 1 calc R U . . .
C81 C 0.8631(9) -0.0749(10) 0.1330(8) 0.060(4) Uani 0.488(9) 1 d D . P A 1
H81 H 0.825984 -0.123725 0.146283 0.072 Uiso 0.488(9) 1 calc R U P A 1
Cl1 Cl 0.7919(7) 0.0299(6) 0.1025(6) 0.083(2) Uani 0.488(9) 1 d D . P A 1
Cl2 Cl 0.9299(4) -0.0881(5) 0.0486(3) 0.091(2) Uani 0.488(9) 1 d D . P A 1
Cl3 Cl 0.9279(5) -0.0774(2) 0.2239(2) 0.100(2) Uani 0.488(9) 1 d D . P A 1
C81A C 0.8290(12) -0.0495(9) 0.1117(9) 0.080(5) Uani 0.512(9) 1 d D . P A 2
H81A H 0.789789 -0.083930 0.086502 0.096 Uiso 0.512(9) 1 calc R U P A 2
Cl1A Cl 0.7769(6) 0.0606(5) 0.0942(7) 0.0828(19) Uani 0.512(9) 1 d D . P A 2
Cl2A Cl 0.9304(6) -0.0584(6) 0.0637(6) 0.141(3) Uani 0.512(9) 1 d D . P A 2
Cl3A Cl 0.8410(8) -0.0942(4) 0.2226(4) 0.178(5) Uani 0.512(9) 1 d D . P A 2
C82 C 0.7592(13) 0.9847(10) 0.3375(10) 0.103(6) Uani 0.389(3) 1 d D U P B 1
H82 H 0.815052 0.998268 0.307309 0.123 Uiso 0.389(3) 1 calc R U P B 1
Cl4 Cl 0.6655(10) 1.0724(6) 0.3050(6) 0.231(8) Uani 0.389(3) 1 d D . P B 1
Cl5 Cl 0.7689(4) 0.9706(4) 0.4481(3) 0.105(2) Uani 0.389(3) 1 d D . P B 1
Cl6 Cl 0.7213(4) 0.8891(3) 0.3157(3) 0.0915(16) Uani 0.389(3) 1 d D . P B 1
C82A C 0.6895(8) 1.0119(8) 0.3283(10) 0.105(4) Uani 0.611(3) 1 d D U P B 2
H82A H 0.713183 1.003311 0.271695 0.126 Uiso 0.611(3) 1 calc R U P B 2
Cl4A Cl 0.5779(3) 1.0490(3) 0.3128(2) 0.1284(18) Uani 0.611(3) 1 d D . P B 2
Cl5A Cl 0.74575(14) 1.09203(15) 0.3590(2) 0.0766(9) Uani 0.611(3) 1 d D . P B 2
Cl6A Cl 0.7205(3) 0.9097(2) 0.4047(3) 0.142(2) Uani 0.611(3) 1 d D . P B 2

loop_
_atom_site_aniso_label
_atom_site_aniso_U_11
_atom_site_aniso_U_22
_atom_site_aniso_U_33
_atom_site_aniso_U_23
_atom_site_aniso_U_13
_atom_site_aniso_U_12
Ni1 0.0207(3) 0.0271(3) 0.0157(3) -0.0028(2) -0.0005(2) -0.0053(2)
P1 0.0230(4) 0.0277(4) 0.0174(4) -0.0035(3) -0.0018(3) -0.0041(3)
P2 0.0161(4) 0.0298(4) 0.0169(4) -0.0039(3) 0.0002(3) -0.0046(3)
S1 0.0446(5) 0.0201(4) 0.0182(4) -0.0034(3) 0.0023(3) -0.0063(3)
S2 0.0242(4) 0.0323(4) 0.0211(4) -0.0040(3) 0.0024(3) 0.0049(3)
N1 0.083(3) 0.0266(17) 0.0320(18) -0.0058(14) 0.0182(18) 0.0017(17)
O1 0.0562(19) 0.0404(17) 0.0496(18) 0.0108(14) -0.0145(15) -0.0253(15)
C1 0.0258(16) 0.0349(18) 0.0171(15) -0.0029(13) 0.0022(12) -0.0088(14)
C2 0.0282(17) 0.0310(18) 0.0180(15) -0.0036(13) -0.0044(13) -0.0051(14)
C3 0.0225(16) 0.042(2) 0.0201(15) -0.0067(14) -0.0040(12) -0.0016(15)
C4 0.0286(19) 0.052(2) 0.0321(19) -0.0111(17) 0.0010(15) -0.0043(17)
C5 0.029(2) 0.078(3) 0.034(2) -0.020(2) 0.0038(16) -0.002(2)
C6 0.037(2) 0.077(3) 0.028(2) -0.022(2) -0.0044(17) 0.014(2)
C7 0.044(2) 0.054(3) 0.036(2) -0.0146(19) -0.0060(18) 0.010(2)
C8 0.035(2) 0.044(2) 0.0291(18) -0.0096(16) -0.0044(15) 0.0001(17)
C9 0.0228(16) 0.0281(17) 0.0212(15) -0.0065(13) 0.0023(12) -0.0046(13)
C10 0.0305(18) 0.0327(19) 0.0247(17) -0.0021(14) 0.0005(14) -0.0048(15)
C11 0.0341(19) 0.0314(19) 0.037(2) -0.0037(16) 0.0085(16) -0.0114(16)
C12 0.0231(17) 0.041(2) 0.044(2) -0.0144(17) 0.0064(15) -0.0083(15)
C13 0.0242(17) 0.038(2) 0.0351(19) -0.0090(16) -0.0040(14) -0.0029(15)
C14 0.0260(17) 0.0295(18) 0.0261(16) -0.0036(14) -0.0009(13) -0.0034(14)
C15 0.0191(15) 0.0343(18) 0.0184(15) -0.0030(13) 0.0009(12) -0.0015(13)
C16 0.0226(17) 0.042(2) 0.0308(18) -0.0136(16) -0.0004(14) -0.0075(15)
C17 0.0176(16) 0.055(2) 0.0323(19) -0.0126(17) -0.0014(14) -0.0024(16)
C18 0.0272(19) 0.043(2) 0.040(2) -0.0087(17) -0.0015(16) 0.0091(16)
C19 0.034(2) 0.031(2) 0.064(3) -0.0115(19) 0.0016(19) 0.0028(17)
C20 0.0235(17) 0.0313(19) 0.049(2) 0.0000(17) 0.0006(16) -0.0039(15)
C21 0.0156(14) 0.0292(17) 0.0247(16) -0.0042(13) -0.0020(12) -0.0020(12)
C22 0.0224(16) 0.045(2) 0.0231(16) -0.0077(15) 0.0034(13) -0.0087(15)
C23 0.0339(19) 0.040(2) 0.0229(17) -0.0093(15) -0.0034(14) -0.0084(16)
C24 0.0247(17) 0.0330(19) 0.0370(19) -0.0079(15) -0.0075(14) -0.0073(14)
C25 0.0235(17) 0.051(2) 0.037(2) -0.0095(18) 0.0057(15) -0.0156(17)
C26 0.0249(17) 0.044(2) 0.0227(16) -0.0084(15) 0.0031(13) -0.0087(15)
C27 0.0185(14) 0.0226(15) 0.0232(15) -0.0060(12) 0.0009(12) -0.0041(12)
C28 0.0249(16) 0.0222(16) 0.0198(15) -0.0067(12) 0.0009(12) -0.0029(13)
C29 0.043(2) 0.0164(15) 0.0263(17) 0.0000(13) 0.0031(15) -0.0027(14)
C30 0.0364(19) 0.0279(18) 0.0212(16) -0.0036(13) -0.0024(14) 0.0080(15)
C31 0.042(2) 0.069(3) 0.039(2) -0.001(2) 0.0005(19) 0.019(2)
C32 0.075(4) 0.100(5) 0.058(3) -0.021(3) -0.008(3) 0.054(4)
C33 0.124(6) 0.051(3) 0.058(3) -0.012(3) -0.020(4) 0.045(4)
C34 0.124(6) 0.027(2) 0.055(3) -0.005(2) -0.032(3) 0.010(3)
C35 0.063(3) 0.0276(19) 0.0299(19) -0.0041(15) -0.0135(18) -0.0009(18)
C36 0.119(6) 0.080(4) 0.057(3) 0.003(3) -0.001(3) -0.072(4)
Ni2 0.0201(3) 0.0207(3) 0.0204(3) -0.0077(2) 0.0008(2) -0.0029(2)
P3 0.0206(4) 0.0216(4) 0.0210(4) -0.0079(3) 0.0019(3) -0.0021(3)
P4 0.0186(4) 0.0253(4) 0.0212(4) -0.0084(3) -0.0024(3) -0.0012(3)
S3 0.0305(4) 0.0195(4) 0.0205(4) -0.0052(3) 0.0012(3) -0.0035(3)
S4 0.0264(4) 0.0213(4) 0.0249(4) -0.0067(3) -0.0020(3) -0.0021(3)
N2 0.079(3) 0.039(2) 0.035(2) -0.0080(15) -0.0143(19) -0.0099(19)
O2 0.0451(17) 0.0302(15) 0.065(2) -0.0039(14) 0.0069(15) -0.0110(13)
C41 0.0306(17) 0.0292(17) 0.0233(16) -0.0134(14) -0.0010(13) -0.0085(14)
C42 0.0279(16) 0.0235(16) 0.0220(15) -0.0097(13) 0.0046(13) -0.0031(13)
C43 0.0220(16) 0.0312(18) 0.0207(15) -0.0078(13) 0.0021(12) 0.0000(13)
C44 0.0277(17) 0.0345(19) 0.0300(18) -0.0111(15) 0.0038(14) -0.0042(15)
C45 0.0256(18) 0.052(2) 0.0309(19) -0.0125(17) -0.0017(15) -0.0045(17)
C46 0.0301(19) 0.049(2) 0.0243(17) -0.0028(16) -0.0022(14) 0.0044(17)
C47 0.037(2) 0.037(2) 0.0313(19) -0.0021(16) -0.0010(16) 0.0008(16)
C48 0.0294(18) 0.0302(18) 0.0292(17) -0.0060(14) 0.0024(14) -0.0021(14)
C49 0.0191(15) 0.0237(16) 0.0218(15) -0.0061(12) -0.0008(12) -0.0009(12)
C50 0.0269(17) 0.0272(17) 0.0297(17) -0.0116(14) -0.0033(14) -0.0019(14)
C51 0.0294(18) 0.0266(17) 0.0356(19) -0.0083(14) -0.0065(14) -0.0071(14)
C52 0.0208(16) 0.0314(18) 0.0326(18) -0.0024(14) -0.0021(13) -0.0063(14)
C53 0.0214(16) 0.0367(19) 0.0311(18) -0.0111(15) 0.0034(13) -0.0032(14)
C54 0.0260(16) 0.0246(16) 0.0285(17) -0.0096(13) 0.0009(13) -0.0024(13)
C55 0.0255(17) 0.0342(19) 0.0256(17) -0.0137(14) -0.0056(13) 0.0043(14)
C56 0.0240(18) 0.058(3) 0.0275(18) -0.0109(17) 0.0011(14) -0.0010(17)
C57 0.0197(18) 0.081(3) 0.035(2) -0.015(2) -0.0056(15) 0.0048(19)
C58 0.036(2) 0.064(3) 0.069(3) -0.016(3) -0.021(2) 0.018(2)
C59 0.053(3) 0.035(3) 0.120(5) -0.006(3) -0.035(3) 0.014(2)
C60 0.035(2) 0.030(2) 0.083(3) -0.012(2) -0.025(2) 0.0056(17)
C61 0.0205(15) 0.0200(15) 0.0250(16) -0.0068(12) -0.0014(12) -0.0005(12)
C62 0.0286(18) 0.041(2) 0.0266(17) -0.0100(15) -0.0020(14) -0.0089(15)
C63 0.0257(18) 0.051(2) 0.039(2) -0.0141(18) -0.0008(15) -0.0145(17)
C64 0.0288(18) 0.0327(19) 0.040(2) -0.0117(16) 0.0088(15) -0.0071(15)
C65 0.038(2) 0.043(2) 0.0262(18) -0.0126(16) 0.0069(15) -0.0082(17)
C66 0.0269(17) 0.0367(19) 0.0281(18) -0.0085(15) -0.0031(14) -0.0028(15)
C67 0.0199(15) 0.0240(16) 0.0236(15) -0.0045(13) 0.0014(12) -0.0068(12)
C68 0.0296(17) 0.0222(16) 0.0285(17) -0.0070(13) -0.0006(14) -0.0064(14)
C69 0.049(2) 0.0228(17) 0.033(2) -0.0105(15) 0.0000(17) -0.0055(16)
C70 0.039(2) 0.0262(18) 0.0356(19) -0.0129(15) -0.0068(16) -0.0001(15)
C71 0.042(2) 0.036(2) 0.109(4) -0.032(3) -0.009(3) -0.004(2)
C72 0.046(3) 0.046(3) 0.151(6) -0.036(4) -0.027(4) 0.004(2)
C73 0.061(3) 0.035(3) 0.129(6) -0.019(3) -0.035(4) 0.010(2)
C74 0.067(3) 0.025(2) 0.092(4) -0.008(2) -0.021(3) -0.002(2)
C75 0.047(2) 0.0262(19) 0.045(2) -0.0055(17) -0.0084(18) -0.0027(17)
C76 0.069(3) 0.042(3) 0.070(3) -0.003(2) 0.012(3) -0.022(2)
C81 0.084(11) 0.043(8) 0.058(7) -0.018(6) -0.004(7) -0.014(7)
Cl1 0.073(3) 0.106(6) 0.076(3) -0.044(4) 0.006(2) 0.001(4)
Cl2 0.071(3) 0.123(5) 0.066(2) -0.018(3) -0.0005(18) 0.027(3)
Cl3 0.172(6) 0.060(2) 0.070(2) -0.0033(15) -0.039(3) -0.042(2)
C81A 0.103(14) 0.040(8) 0.100(13) -0.030(8) -0.004(10) 0.000(8)
Cl1A 0.076(4) 0.076(4) 0.107(4) -0.041(3) -0.005(3) -0.019(3)
Cl2A 0.082(3) 0.162(6) 0.208(8) -0.112(5) 0.003(4) -0.007(4)
Cl3A 0.294(14) 0.100(4) 0.113(4) -0.014(3) -0.009(5) 0.046(6)
C82 0.114(10) 0.094(10) 0.107(10) -0.034(8) -0.006(8) -0.020(8)
Cl4 0.43(2) 0.114(6) 0.122(6) -0.054(5) -0.096(9) 0.104(9)
Cl5 0.139(5) 0.133(5) 0.064(2) -0.036(3) 0.027(3) -0.072(4)
Cl6 0.118(4) 0.070(3) 0.093(3) -0.015(2) -0.008(3) -0.037(3)
C82A 0.108(8) 0.072(6) 0.140(9) -0.025(6) 0.015(7) -0.032(6)
Cl4A 0.113(3) 0.201(5) 0.095(2) -0.031(3) -0.001(2) -0.102(3)
Cl5A 0.0434(11) 0.0475(12) 0.141(3) -0.0251(13) 0.0104(13) -0.0098(9)
Cl6A 0.196(5) 0.069(2) 0.174(4) -0.028(2) 0.087(4) -0.061(2)

loop_
_atom_type_symbol
_atom_type_description
_atom_type_scat_dispersion_real
_atom_type_scat_dispersion_imag
_atom_type_scat_source
C C 0.0181 0.0091 'International Tables Vol C Tables 4.2.6.8 and 6.1.1.4'
H H 0.0000 0.0000 'International Tables Vol C Tables 4.2.6.8 and 6.1.1.4'
N N 0.0311 0.0180 'International Tables Vol C Tables 4.2.6.8 and 6.1.1.4'
O O 0.0492 0.0322 'International Tables Vol C Tables 4.2.6.8 and 6.1.1.4'
P P 0.2955 0.4335 'International Tables Vol C Tables 4.2.6.8 and 6.1.1.4'
S S 0.3331 0.5567 'International Tables Vol C Tables 4.2.6.8 and 6.1.1.4'
Ni Ni -3.0029 0.5091 'International Tables Vol C Tables 4.2.6.8 and 6.1.1.4'
Cl Cl 0.3639 0.7018 'International Tables Vol C Tables 4.2.6.8 and 6.1.1.4'

loop_
_geom_angle_atom_site_label_1
_geom_angle_atom_site_label_2
_geom_angle_atom_site_label_3
_geom_angle
_geom_angle_site_symmetry_1
_geom_angle_site_symmetry_3
_geom_angle_publ_flag
P2 Ni1 P1 86.52(4) . . ?
P2 Ni1 S2 95.31(4) . . ?
P1 Ni1 S2 172.82(4) . . ?
P2 Ni1 S1 170.59(4) . . ?
P1 Ni1 S1 99.92(4) . . ?
S2 Ni1 S1 79.14(3) . . ?
C9 P1 C3 108.57(16) . . ?
C9 P1 C2 103.72(15) . . ?
C3 P1 C2 104.15(16) . . ?
C9 P1 Ni1 108.35(11) . . ?
C3 P1 Ni1 122.05(12) . . ?
C2 P1 Ni1 108.48(12) . . ?
C15 P2 C21 105.55(16) . . ?
C15 P2 C1 105.63(16) . . ?
C21 P2 C1 103.47(15) . . ?
C15 P2 Ni1 121.46(11) . . ?
C21 P2 Ni1 109.81(11) . . ?
C1 P2 Ni1 109.42(11) . . ?
C27 S1 Ni1 86.92(11) . . ?
C27 S2 Ni1 87.69(11) . . ?
C35 O1 C36 118.1(4) . . ?
C2 C1 P2 105.9(2) . . ?
C2 C1 H1A 110.6 . . ?
P2 C1 H1A 110.6 . . ?
C2 C1 H1B 110.6 . . ?
P2 C1 H1B 110.6 . . ?
H1A C1 H1B 108.7 . . ?
C1 C2 P1 107.2(2) . . ?
C1 C2 H2A 110.3 . . ?
P1 C2 H2A 110.3 . . ?
C1 C2 H2B 110.3 . . ?
P1 C2 H2B 110.3 . . ?
H2A C2 H2B 108.5 . . ?
C8 C3 C4 119.9(4) . . ?
C8 C3 P1 122.1(3) . . ?
C4 C3 P1 118.0(3) . . ?
C5 C4 C3 119.0(4) . . ?
C5 C4 H4 120.5 . . ?
C3 C4 H4 120.5 . . ?
C6 C5 C4 120.8(4) . . ?
C6 C5 H5 119.6 . . ?
C4 C5 H5 119.6 . . ?
C5 C6 C7 120.0(4) . . ?
C5 C6 H6 120.0 . . ?
C7 C6 H6 120.0 . . ?
C6 C7 C8 120.1(4) . . ?
C6 C7 H7 120.0 . . ?
C8 C7 H7 120.0 . . ?
C3 C8 C7 120.2(4) . . ?
C3 C8 H8 119.9 . . ?
C7 C8 H8 119.9 . . ?
C10 C9 C14 119.2(3) . . ?
C10 C9 P1 123.0(3) . . ?
C14 C9 P1 117.7(3) . . ?
C11 C10 C9 120.0(3) . . ?
C11 C10 H10 120.0 . . ?
C9 C10 H10 120.0 . . ?
C12 C11 C10 120.2(3) . . ?
C12 C11 H11 119.9 . . ?
C10 C11 H11 119.9 . . ?
C13 C12 C11 120.1(3) . . ?
C13 C12 H12 120.0 . . ?
C11 C12 H12 120.0 . . ?
C12 C13 C14 120.3(3) . . ?
C12 C13 H13 119.8 . . ?
C14 C13 H13 119.8 . . ?
C13 C14 C9 120.1(3) . . ?
C13 C14 H14 119.9 . . ?
C9 C14 H14 119.9 . . ?
C20 C15 C16 119.5(3) . . ?
C20 C15 P2 121.2(3) . . ?
C16 C15 P2 119.3(3) . . ?
C17 C16 C15 120.1(4) . . ?
C17 C16 H16 120.0 . . ?
C15 C16 H16 120.0 . . ?
C18 C17 C16 120.3(3) . . ?
C18 C17 H17 119.9 . . ?
C16 C17 H17 119.9 . . ?
C17 C18 C19 120.3(4) . . ?
C17 C18 H18 119.9 . . ?
C19 C18 H18 119.9 . . ?
C18 C19 C20 119.8(4) . . ?
C18 C19 H19 120.1 . . ?
C20 C19 H19 120.1 . . ?
C15 C20 C19 120.0(4) . . ?
C15 C20 H20 120.0 . . ?
C19 C20 H20 120.0 . . ?
C22 C21 C26 119.7(3) . . ?
C22 C21 P2 120.8(3) . . ?
C26 C21 P2 119.4(3) . . ?
C21 C22 C23 119.9(3) . . ?
C21 C22 H22 120.0 . . ?
C23 C22 H22 120.0 . . ?
C22 C23 C24 120.1(3) . . ?
C22 C23 H23 120.0 . . ?
C24 C23 H23 120.0 . . ?
C25 C24 C23 119.9(3) . . ?
C25 C24 H24 120.0 . . ?
C23 C24 H24 120.0 . . ?
C24 C25 C26 120.3(3) . . ?
C24 C25 H25 119.9 . . ?
C26 C25 H25 119.9 . . ?
C21 C26 C25 120.1(3) . . ?
C21 C26 H26 119.9 . . ?
C25 C26 H26 119.9 . . ?
C28 C27 S2 127.0(3) . . ?
C28 C27 S1 126.8(3) . . ?
S2 C27 S1 106.18(17) . . ?
C27 C28 C29 118.8(3) . . ?
C27 C28 C30 124.7(3) . . ?
C29 C28 C30 116.4(3) . . ?
N1 C29 C28 178.1(4) . . ?
C35 C30 C31 117.7(4) . . ?
C35 C30 C28 121.6(3) . . ?
C31 C30 C28 120.6(4) . . ?
C30 C31 C32 119.5(6) . . ?
C30 C31 H31 120.2 . . ?
C32 C31 H31 120.2 . . ?
C33 C32 C31 120.7(6) . . ?
C33 C32 H32 119.7 . . ?
C31 C32 H32 119.7 . . ?
C32 C33 C34 121.1(5) . . ?
C32 C33 H33 119.5 . . ?
C34 C33 H33 119.5 . . ?
C33 C34 C35 119.4(6) . . ?
C33 C34 H34 120.3 . . ?
C35 C34 H34 120.3 . . ?
O1 C35 C30 115.5(3) . . ?
O1 C35 C34 122.9(5) . . ?
C30 C35 C34 121.6(5) . . ?
O1 C36 H36A 109.5 . . ?
O1 C36 H36B 109.5 . . ?
H36A C36 H36B 109.5 . . ?
O1 C36 H36C 109.5 . . ?
H36A C36 H36C 109.5 . . ?
H36B C36 H36C 109.5 . . ?
P4 Ni2 P3 86.04(4) . . ?
P4 Ni2 S4 94.61(4) . . ?
P3 Ni2 S4 172.29(4) . . ?
P4 Ni2 S3 170.16(4) . . ?
P3 Ni2 S3 101.07(4) . . ?
S4 Ni2 S3 79.27(3) . . ?
C43 P3 C49 107.75(15) . . ?
C43 P3 C42 103.80(15) . . ?
C49 P3 C42 104.21(15) . . ?
C43 P3 Ni2 122.40(12) . . ?
C49 P3 Ni2 108.50(11) . . ?
C42 P3 Ni2 108.71(11) . . ?
C55 P4 C61 106.52(16) . . ?
C55 P4 C41 106.37(16) . . ?
C61 P4 C41 102.56(15) . . ?
C55 P4 Ni2 120.31(11) . . ?
C61 P4 Ni2 109.83(11) . . ?
C41 P4 Ni2 109.77(11) . . ?
C67 S3 Ni2 86.61(11) . . ?
C67 S4 Ni2 87.82(11) . . ?
C75 O2 C76 116.7(4) . . ?
C42 C41 P4 105.4(2) . . ?
C42 C41 H41A 110.7 . . ?
P4 C41 H41A 110.7 . . ?
C42 C41 H41B 110.7 . . ?
P4 C41 H41B 110.7 . . ?
H41A C41 H41B 108.8 . . ?
C41 C42 P3 107.1(2) . . ?
C41 C42 H42A 110.3 . . ?
P3 C42 H42A 110.3 . . ?
C41 C42 H42B 110.3 . . ?
P3 C42 H42B 110.3 . . ?
H42A C42 H42B 108.5 . . ?
C44 C43 C48 119.5(3) . . ?
C44 C43 P3 119.0(3) . . ?
C48 C43 P3 121.5(3) . . ?
C43 C44 C45 119.8(4) . . ?
C43 C44 H44 120.1 . . ?
C45 C44 H44 120.1 . . ?
C46 C45 C44 120.5(4) . . ?
C46 C45 H45 119.8 . . ?
C44 C45 H45 119.8 . . ?
C45 C46 C47 119.8(4) . . ?
C45 C46 H46 120.1 . . ?
C47 C46 H46 120.1 . . ?
C46 C47 C48 120.5(4) . . ?
C46 C47 H47 119.7 . . ?
C48 C47 H47 119.7 . . ?
C47 C48 C43 119.9(4) . . ?
C47 C48 H48 120.1 . . ?
C43 C48 H48 120.1 . . ?
C54 C49 C50 119.0(3) . . ?
C54 C49 P3 118.5(2) . . ?
C50 C49 P3 122.5(3) . . ?
C51 C50 C49 120.1(3) . . ?
C51 C50 H50 120.0 . . ?
C49 C50 H50 120.0 . . ?
C50 C51 C52 120.5(3) . . ?
C50 C51 H51 119.7 . . ?
C52 C51 H51 119.7 . . ?
C53 C52 C51 120.0(3) . . ?
C53 C52 H52 120.0 . . ?
C51 C52 H52 120.0 . . ?
C52 C53 C54 119.9(3) . . ?
C52 C53 H53 120.0 . . ?
C54 C53 H53 120.0 . . ?
C53 C54 C49 120.4(3) . . ?
C53 C54 H54 119.8 . . ?
C49 C54 H54 119.8 . . ?
C60 C55 C56 119.6(4) . . ?
C60 C55 P4 120.9(3) . . ?
C56 C55 P4 119.5(3) . . ?
C57 C56 C55 120.2(4) . . ?
C57 C56 H56 119.9 . . ?
C55 C56 H56 119.9 . . ?
C58 C57 C56 120.4(4) . . ?
C58 C57 H57 119.8 . . ?
C56 C57 H57 119.8 . . ?
C57 C58 C59 120.1(4) . . ?
C57 C58 H58 120.0 . . ?
C59 C58 H58 120.0 . . ?
C58 C59 C60 120.0(5) . . ?
C58 C59 H59 120.0 . . ?
C60 C59 H59 120.0 . . ?
C55 C60 C59 119.8(4) . . ?
C55 C60 H60 120.1 . . ?
C59 C60 H60 120.1 . . ?
C62 C61 C66 119.6(3) . . ?
C62 C61 P4 119.4(3) . . ?
C66 C61 P4 120.8(3) . . ?
C63 C62 C61 120.3(3) . . ?
C63 C62 H62 119.8 . . ?
C61 C62 H62 119.8 . . ?
C64 C63 C62 120.2(3) . . ?
C64 C63 H63 119.9 . . ?
C62 C63 H63 119.9 . . ?
C63 C64 C65 119.8(3) . . ?
C63 C64 H64 120.1 . . ?
C65 C64 H64 120.1 . . ?
C64 C65 C66 120.4(3) . . ?
C64 C65 H65 119.8 . . ?
C66 C65 H65 119.8 . . ?
C61 C66 C65 119.6(3) . . ?
C61 C66 H66 120.2 . . ?
C65 C66 H66 120.2 . . ?
C68 C67 S4 126.5(3) . . ?
C68 C67 S3 127.3(3) . . ?
S4 C67 S3 106.26(17) . . ?
C67 C68 C69 119.8(3) . . ?
C67 C68 C70 123.3(3) . . ?
C69 C68 C70 116.7(3) . . ?
N2 C69 C68 178.5(4) . . ?
C71 C70 C75 117.8(4) . . ?
C71 C70 C68 119.3(4) . . ?
C75 C70 C68 122.9(4) . . ?
C72 C71 C70 121.8(5) . . ?
C72 C71 H71 119.1 . . ?
C70 C71 H71 119.1 . . ?
C73 C72 C71 119.5(5) . . ?
C73 C72 H72 120.2 . . ?
C71 C72 H72 120.2 . . ?
C72 C73 C74 120.7(5) . . ?
C72 C73 H73 119.6 . . ?
C74 C73 H73 119.6 . . ?
C75 C74 C73 119.8(5) . . ?
C75 C74 H74 120.1 . . ?
C73 C74 H74 120.1 . . ?
O2 C75 C74 124.0(4) . . ?
O2 C75 C70 115.8(4) . . ?
C74 C75 C70 120.2(4) . . ?
O2 C76 H76A 109.5 . . ?
O2 C76 H76B 109.5 . . ?
H76A C76 H76B 109.5 . . ?
O2 C76 H76C 109.5 . . ?
H76A C76 H76C 109.5 . . ?
H76B C76 H76C 109.5 . . ?
Cl2 C81 Cl3 110.3(8) . . ?
Cl2 C81 Cl1 108.4(8) . . ?
Cl3 C81 Cl1 109.8(8) . . ?
Cl2 C81 H81 109.5 . . ?
Cl3 C81 H81 109.5 . . ?
Cl1 C81 H81 109.5 . . ?
Cl2A C81A Cl1A 111.9(10) . . ?
Cl2A C81A Cl3A 110.8(10) . . ?
Cl1A C81A Cl3A 108.8(9) . . ?
Cl2A C81A H81A 108.4 . . ?
Cl1A C81A H81A 108.4 . . ?
Cl3A C81A H81A 108.4 . . ?
Cl5 C82 Cl6 108.2(9) . . ?
Cl5 C82 Cl4 104.6(10) . . ?
Cl6 C82 Cl4 103.9(9) . . ?
Cl5 C82 H82 113.1 . . ?
Cl6 C82 H82 113.1 . . ?
Cl4 C82 H82 113.1 . . ?
Cl4A C82A Cl5A 111.3(7) . . ?
Cl4A C82A Cl6A 116.2(7) . . ?
Cl5A C82A Cl6A 107.4(7) . . ?
Cl4A C82A H82A 107.2 . . ?
Cl5A C82A H82A 107.2 . . ?
Cl6A C82A H82A 107.2 . . ?

loop_
_geom_bond_atom_site_label_1
_geom_bond_atom_site_label_2
_geom_bond_distance
_geom_bond_site_symmetry_2
_geom_bond_publ_flag
Ni1 P2 2.1627(9) . ?
Ni1 P1 2.1772(10) . ?
Ni1 S2 2.1894(10) . ?
Ni1 S1 2.2042(9) . ?
P1 C9 1.824(3) . ?
P1 C3 1.828(4) . ?
P1 C2 1.835(3) . ?
P2 C15 1.819(3) . ?
P2 C21 1.819(3) . ?
P2 C1 1.843(3) . ?
S1 C27 1.756(3) . ?
S2 C27 1.744(3) . ?
N1 C29 1.144(5) . ?
O1 C35 1.365(6) . ?
O1 C36 1.431(5) . ?
C1 C2 1.527(5) . ?
C1 H1A 0.9900 . ?
C1 H1B 0.9900 . ?
C2 H2A 0.9900 . ?
C2 H2B 0.9900 . ?
C3 C8 1.385(6) . ?
C3 C4 1.396(5) . ?
C4 C5 1.396(6) . ?
C4 H4 0.9500 . ?
C5 C6 1.373(7) . ?
C5 H5 0.9500 . ?
C6 C7 1.381(7) . ?
C6 H6 0.9500 . ?
C7 C8 1.387(6) . ?
C7 H7 0.9500 . ?
C8 H8 0.9500 . ?
C9 C10 1.396(5) . ?
C9 C14 1.400(5) . ?
C10 C11 1.394(5) . ?
C10 H10 0.9500 . ?
C11 C12 1.386(6) . ?
C11 H11 0.9500 . ?
C12 C13 1.382(5) . ?
C12 H12 0.9500 . ?
C13 C14 1.388(5) . ?
C13 H13 0.9500 . ?
C14 H14 0.9500 . ?
C15 C20 1.380(5) . ?
C15 C16 1.397(5) . ?
C16 C17 1.385(5) . ?
C16 H16 0.9500 . ?
C17 C18 1.375(6) . ?
C17 H17 0.9500 . ?
C18 C19 1.379(6) . ?
C18 H18 0.9500 . ?
C19 C20 1.401(5) . ?
C19 H19 0.9500 . ?
C20 H20 0.9500 . ?
C21 C22 1.383(5) . ?
C21 C26 1.384(5) . ?
C22 C23 1.386(5) . ?
C22 H22 0.9500 . ?
C23 C24 1.387(5) . ?
C23 H23 0.9500 . ?
C24 C25 1.371(5) . ?
C24 H24 0.9500 . ?
C25 C26 1.385(5) . ?
C25 H25 0.9500 . ?
C26 H26 0.9500 . ?
C27 C28 1.351(5) . ?
C28 C29 1.428(5) . ?
C28 C30 1.492(5) . ?
C30 C35 1.388(6) . ?
C30 C31 1.396(6) . ?
C31 C32 1.404(8) . ?
C31 H31 0.9500 . ?
C32 C33 1.348(10) . ?
C32 H32 0.9500 . ?
C33 C34 1.356(10) . ?
C33 H33 0.9500 . ?
C34 C35 1.388(6) . ?
C34 H34 0.9500 . ?
C36 H36A 0.9800 . ?
C36 H36B 0.9800 . ?
C36 H36C 0.9800 . ?
Ni2 P4 2.1609(9) . ?
Ni2 P3 2.1770(10) . ?
Ni2 S4 2.1931(10) . ?
Ni2 S3 2.2080(9) . ?
P3 C43 1.819(3) . ?
P3 C49 1.823(3) . ?
P3 C42 1.834(3) . ?
P4 C55 1.807(4) . ?
P4 C61 1.816(3) . ?
P4 C41 1.844(3) . ?
S3 C67 1.770(3) . ?
S4 C67 1.739(3) . ?
N2 C69 1.151(5) . ?
O2 C75 1.375(5) . ?
O2 C76 1.431(5) . ?
C41 C42 1.522(5) . ?
C41 H41A 0.9900 . ?
C41 H41B 0.9900 . ?
C42 H42A 0.9900 . ?
C42 H42B 0.9900 . ?
C43 C44 1.391(5) . ?
C43 C48 1.400(5) . ?
C44 C45 1.393(5) . ?
C44 H44 0.9500 . ?
C45 C46 1.379(6) . ?
C45 H45 0.9500 . ?
C46 C47 1.383(6) . ?
C46 H46 0.9500 . ?
C47 C48 1.385(5) . ?
C47 H47 0.9500 . ?
C48 H48 0.9500 . ?
C49 C54 1.395(4) . ?
C49 C50 1.403(5) . ?
C50 C51 1.379(5) . ?
C50 H50 0.9500 . ?
C51 C52 1.387(5) . ?
C51 H51 0.9500 . ?
C52 C53 1.386(5) . ?
C52 H52 0.9500 . ?
C53 C54 1.390(5) . ?
C53 H53 0.9500 . ?
C54 H54 0.9500 . ?
C55 C60 1.378(6) . ?
C55 C56 1.389(5) . ?
C56 C57 1.385(6) . ?
C56 H56 0.9500 . ?
C57 C58 1.362(7) . ?
C57 H57 0.9500 . ?
C58 C59 1.385(8) . ?
C58 H58 0.9500 . ?
C59 C60 1.397(6) . ?
C59 H59 0.9500 . ?
C60 H60 0.9500 . ?
C61 C62 1.387(5) . ?
C61 C66 1.388(5) . ?
C62 C63 1.383(5) . ?
C62 H62 0.9500 . ?
C63 C64 1.374(5) . ?
C63 H63 0.9500 . ?
C64 C65 1.383(5) . ?
C64 H64 0.9500 . ?
C65 C66 1.389(5) . ?
C65 H65 0.9500 . ?
C66 H66 0.9500 . ?
C67 C68 1.349(5) . ?
C68 C69 1.423(5) . ?
C68 C70 1.492(5) . ?
C70 C71 1.398(6) . ?
C70 C75 1.399(5) . ?
C71 C72 1.380(7) . ?
C71 H71 0.9500 . ?
C72 C73 1.357(8) . ?
C72 H72 0.9500 . ?
C73 C74 1.395(8) . ?
C73 H73 0.9500 . ?
C74 C75 1.389(6) . ?
C74 H74 0.9500 . ?
C76 H76A 0.9800 . ?
C76 H76B 0.9800 . ?
C76 H76C 0.9800 . ?
C81 Cl2 1.714(13) . ?
C81 Cl3 1.746(12) . ?
C81 Cl1 1.789(13) . ?
C81 H81 1.0000 . ?
C81A Cl2A 1.717(15) . ?
C81A Cl1A 1.745(12) . ?
C81A Cl3A 1.750(14) . ?
C81A H81A 1.0000 . ?
C82 Cl5 1.733(15) . ?
C82 Cl6 1.782(15) . ?
C82 Cl4 1.810(16) . ?
C82 H82 1.0000 . ?
C82A Cl4A 1.706(13) . ?
C82A Cl5A 1.772(11) . ?
C82A Cl6A 1.778(12) . ?
C82A H82A 1.0000 . ?

loop_
_geom_torsion_atom_site_label_1
_geom_torsion_atom_site_label_2
_geom_torsion_atom_site_label_3
_geom_torsion_atom_site_label_4
_geom_torsion
_geom_torsion_site_symmetry_1
_geom_torsion_site_symmetry_2
_geom_torsion_site_symmetry_3
_geom_torsion_site_symmetry_4
_geom_torsion_publ_flag
C15 P2 C1 C2 -172.7(2) . . . . ?
C21 P2 C1 C2 76.6(2) . . . . ?
Ni1 P2 C1 C2 -40.4(2) . . . . ?
P2 C1 C2 P1 50.0(2) . . . . ?
C9 P1 C2 C1 73.7(2) . . . . ?
C3 P1 C2 C1 -172.7(2) . . . . ?
Ni1 P1 C2 C1 -41.3(2) . . . . ?
C9 P1 C3 C8 43.8(3) . . . . ?
C2 P1 C3 C8 -66.3(3) . . . . ?
Ni1 P1 C3 C8 170.8(2) . . . . ?
C9 P1 C3 C4 -140.1(3) . . . . ?
C2 P1 C3 C4 109.9(3) . . . . ?
Ni1 P1 C3 C4 -13.0(3) . . . . ?
C8 C3 C4 C5 -0.4(5) . . . . ?
P1 C3 C4 C5 -176.6(3) . . . . ?
C3 C4 C5 C6 0.0(6) . . . . ?
C4 C5 C6 C7 0.0(6) . . . . ?
C5 C6 C7 C8 0.4(6) . . . . ?
C4 C3 C8 C7 0.8(5) . . . . ?
P1 C3 C8 C7 176.9(3) . . . . ?
C6 C7 C8 C3 -0.8(6) . . . . ?
C3 P1 C9 C10 -71.1(3) . . . . ?
C2 P1 C9 C10 39.3(3) . . . . ?
Ni1 P1 C9 C10 154.4(3) . . . . ?
C3 P1 C9 C14 110.5(3) . . . . ?
C2 P1 C9 C14 -139.1(3) . . . . ?
Ni1 P1 C9 C14 -24.0(3) . . . . ?
C14 C9 C10 C11 -1.4(5) . . . . ?
P1 C9 C10 C11 -179.8(3) . . . . ?
C9 C10 C11 C12 0.6(6) . . . . ?
C10 C11 C12 C13 0.5(6) . . . . ?
C11 C12 C13 C14 -0.9(6) . . . . ?
C12 C13 C14 C9 0.1(6) . . . . ?
C10 C9 C14 C13 1.0(5) . . . . ?
P1 C9 C14 C13 179.5(3) . . . . ?
C21 P2 C15 C20 -27.7(3) . . . . ?
C1 P2 C15 C20 -136.9(3) . . . . ?
Ni1 P2 C15 C20 97.9(3) . . . . ?
C21 P2 C15 C16 154.0(3) . . . . ?
C1 P2 C15 C16 44.8(3) . . . . ?
Ni1 P2 C15 C16 -80.4(3) . . . . ?
C20 C15 C16 C17 1.9(5) . . . . ?
P2 C15 C16 C17 -179.7(3) . . . . ?
C15 C16 C17 C18 -1.0(6) . . . . ?
C16 C17 C18 C19 -0.2(6) . . . . ?
C17 C18 C19 C20 0.5(7) . . . . ?
C16 C15 C20 C19 -1.6(6) . . . . ?
P2 C15 C20 C19 -179.9(3) . . . . ?
C18 C19 C20 C15 0.4(7) . . . . ?
C15 P2 C21 C22 -56.6(3) . . . . ?
C1 P2 C21 C22 54.1(3) . . . . ?
Ni1 P2 C21 C22 170.9(3) . . . . ?
C15 P2 C21 C26 125.1(3) . . . . ?
C1 P2 C21 C26 -124.2(3) . . . . ?
Ni1 P2 C21 C26 -7.4(3) . . . . ?
C26 C21 C22 C23 0.9(6) . . . . ?
P2 C21 C22 C23 -177.4(3) . . . . ?
C21 C22 C23 C24 0.0(6) . . . . ?
C22 C23 C24 C25 -0.7(6) . . . . ?
C23 C24 C25 C26 0.5(6) . . . . ?
C22 C21 C26 C25 -1.1(6) . . . . ?
P2 C21 C26 C25 177.2(3) . . . . ?
C24 C25 C26 C21 0.4(6) . . . . ?
Ni1 S2 C27 C28 175.8(3) . . . . ?
Ni1 S2 C27 S1 -2.16(14) . . . . ?
Ni1 S1 C27 C28 -175.8(3) . . . . ?
Ni1 S1 C27 S2 2.15(13) . . . . ?
S2 C27 C28 C29 -173.2(3) . . . . ?
S1 C27 C28 C29 4.4(5) . . . . ?
S2 C27 C28 C30 9.6(5) . . . . ?
S1 C27 C28 C30 -172.9(3) . . . . ?
C27 C28 C30 C35 -126.0(4) . . . . ?
C29 C28 C30 C35 56.7(5) . . . . ?
C27 C28 C30 C31 56.2(5) . . . . ?
C29 C28 C30 C31 -121.1(4) . . . . ?
C35 C30 C31 C32 -0.1(6) . . . . ?
C28 C30 C31 C32 177.8(4) . . . . ?
C30 C31 C32 C33 1.5(8) . . . . ?
C31 C32 C33 C34 -1.5(10) . . . . ?
C32 C33 C34 C35 0.0(9) . . . . ?
C36 O1 C35 C30 -180.0(4) . . . . ?
C36 O1 C35 C34 0.0(6) . . . . ?
C31 C30 C35 O1 178.6(4) . . . . ?
C28 C30 C35 O1 0.8(5) . . . . ?
C31 C30 C35 C34 -1.3(6) . . . . ?
C28 C30 C35 C34 -179.2(4) . . . . ?
C33 C34 C35 O1 -178.6(5) . . . . ?
C33 C34 C35 C30 1.4(7) . . . . ?
C55 P4 C41 C42 172.8(2) . . . . ?
C61 P4 C41 C42 -75.6(2) . . . . ?
Ni2 P4 C41 C42 41.1(2) . . . . ?
P4 C41 C42 P3 -50.3(2) . . . . ?
C43 P3 C42 C41 173.3(2) . . . . ?
C49 P3 C42 C41 -73.9(2) . . . . ?
Ni2 P3 C42 C41 41.6(2) . . . . ?
C49 P3 C43 C44 138.1(3) . . . . ?
C42 P3 C43 C44 -111.8(3) . . . . ?
Ni2 P3 C43 C44 11.4(3) . . . . ?
C49 P3 C43 C48 -45.6(3) . . . . ?
C42 P3 C43 C48 64.5(3) . . . . ?
Ni2 P3 C43 C48 -172.3(2) . . . . ?
C48 C43 C44 C45 0.1(5) . . . . ?
P3 C43 C44 C45 176.5(3) . . . . ?
C43 C44 C45 C46 0.6(6) . . . . ?
C44 C45 C46 C47 -0.6(6) . . . . ?
C45 C46 C47 C48 -0.1(6) . . . . ?
C46 C47 C48 C43 0.8(6) . . . . ?
C44 C43 C48 C47 -0.8(5) . . . . ?
P3 C43 C48 C47 -177.1(3) . . . . ?
C43 P3 C49 C54 -109.7(3) . . . . ?
C42 P3 C49 C54 140.4(3) . . . . ?
Ni2 P3 C49 C54 24.7(3) . . . . ?
C43 P3 C49 C50 71.3(3) . . . . ?
C42 P3 C49 C50 -38.6(3) . . . . ?
Ni2 P3 C49 C50 -154.3(3) . . . . ?
C54 C49 C50 C51 3.0(5) . . . . ?
P3 C49 C50 C51 -178.0(3) . . . . ?
C49 C50 C51 C52 -1.4(5) . . . . ?
C50 C51 C52 C53 -1.0(5) . . . . ?
C51 C52 C53 C54 1.7(5) . . . . ?
C52 C53 C54 C49 -0.1(5) . . . . ?
C50 C49 C54 C53 -2.2(5) . . . . ?
P3 C49 C54 C53 178.7(3) . . . . ?
C61 P4 C55 C60 30.5(4) . . . . ?
C41 P4 C55 C60 139.4(3) . . . . ?
Ni2 P4 C55 C60 -95.2(3) . . . . ?
C61 P4 C55 C56 -151.8(3) . . . . ?
C41 P4 C55 C56 -42.9(3) . . . . ?
Ni2 P4 C55 C56 82.5(3) . . . . ?
C60 C55 C56 C57 -0.3(6) . . . . ?
P4 C55 C56 C57 -178.0(3) . . . . ?
C55 C56 C57 C58 -0.7(6) . . . . ?
C56 C57 C58 C59 1.0(8) . . . . ?
C57 C58 C59 C60 -0.2(9) . . . . ?
C56 C55 C60 C59 1.1(7) . . . . ?
P4 C55 C60 C59 178.8(4) . . . . ?
C58 C59 C60 C55 -0.8(9) . . . . ?
C55 P4 C61 C62 -131.4(3) . . . . ?
C41 P4 C61 C62 117.0(3) . . . . ?
Ni2 P4 C61 C62 0.4(3) . . . . ?
C55 P4 C61 C66 53.3(3) . . . . ?
C41 P4 C61 C66 -58.2(3) . . . . ?
Ni2 P4 C61 C66 -174.9(3) . . . . ?
C66 C61 C62 C63 0.9(6) . . . . ?
P4 C61 C62 C63 -174.5(3) . . . . ?
C61 C62 C63 C64 -0.5(6) . . . . ?
C62 C63 C64 C65 -0.4(6) . . . . ?
C63 C64 C65 C66 1.0(6) . . . . ?
C62 C61 C66 C65 -0.3(5) . . . . ?
P4 C61 C66 C65 175.0(3) . . . . ?
C64 C65 C66 C61 -0.6(6) . . . . ?
Ni2 S4 C67 C68 -178.1(3) . . . . ?
Ni2 S4 C67 S3 2.00(13) . . . . ?
Ni2 S3 C67 C68 178.1(3) . . . . ?
Ni2 S3 C67 S4 -1.99(13) . . . . ?
S4 C67 C68 C69 173.0(3) . . . . ?
S3 C67 C68 C69 -7.1(5) . . . . ?
S4 C67 C68 C70 -11.2(5) . . . . ?
S3 C67 C68 C70 168.7(3) . . . . ?
C67 C68 C70 C71 -68.3(6) . . . . ?
C69 C68 C70 C71 107.6(5) . . . . ?
C67 C68 C70 C75 112.8(4) . . . . ?
C69 C68 C70 C75 -71.2(5) . . . . ?
C75 C70 C71 C72 1.5(8) . . . . ?
C68 C70 C71 C72 -177.4(5) . . . . ?
C70 C71 C72 C73 -1.8(11) . . . . ?
C71 C72 C73 C74 0.6(11) . . . . ?
C72 C73 C74 C75 0.7(10) . . . . ?
C76 O2 C75 C74 9.8(7) . . . . ?
C76 O2 C75 C70 -170.6(4) . . . . ?
C73 C74 C75 O2 178.7(5) . . . . ?
C73 C74 C75 C70 -1.0(8) . . . . ?
C71 C70 C75 O2 -179.8(4) . . . . ?
C68 C70 C75 O2 -0.9(6) . . . . ?
C71 C70 C75 C74 -0.1(7) . . . . ?
C68 C70 C75 C74 178.7(4) . . . . ?
